data_7150290
loop_
_publ_author_name
'Basak, Amit'
'Ghosh, Subhash C.'
'Das, Amit K.'
'Bertolasi, Valerio'

_publ_section_title
;
 A novel azetidinyl gamma-lactam based peptide with a preference for
 beta-turn conformation.
;
_journal_issue 22
_journal_name_full 'Organic &amp; biomolecular chemistry'
_journal_page_first 4050
_journal_page_last 4052
_journal_paper_doi 10.1039/b511029g
_journal_volume 3
_journal_year 2005
_chemical_formula_sum 'C21 H22 N2 O5'
_chemical_formula_weight 382.41
_chemical_name_systematic
;
?
;
_space_group_IT_number 4
_symmetry_cell_setting monoclinic
_symmetry_space_group_name_Hall 'P 2yb'
_symmetry_space_group_name_H-M 'P 1 21 1'
_atom_sites_solution_hydrogens geom
_atom_sites_solution_primary direct
_atom_sites_solution_secondary difmap
_audit_creation_method SHELXL-97
_cell_angle_alpha 90.00
_cell_angle_beta 90.990(4)
_cell_angle_gamma 90.00
_cell_formula_units_Z 2
_cell_length_a 6.7593(5)
_cell_length_b 7.8597(6)
_cell_length_c 18.4268(14)
_cell_measurement_reflns_used 4323
_cell_measurement_temperature 293(2)
_cell_volume 978.80(13)
_computing_cell_refinement 'Denzo-SMN (Otwinowski & Minor, 1997)'
_computing_data_collection 'Kappa CCD server software (Nonius, 1997)'
_computing_data_reduction 'Denzo-SMN (Otwinowski & Minor, 1997)'
_computing_molecular_graphics 'PLATON (Spek,1990)'
_computing_publication_material 'SHELXL-97 (Sheldrick, 1997)'
_computing_structure_refinement 'SHELXL-97 (Sheldrick, 1997)'
_computing_structure_solution 'SHELXS-97 (Sheldrick, 1990)'
_diffrn_ambient_temperature 293(2)
_diffrn_measured_fraction_theta_full 0.981
_diffrn_measured_fraction_theta_max 0.981
_diffrn_measurement_device_type 'Nonius Kappa CCD'
_diffrn_measurement_method Omega/2theta
_diffrn_radiation_monochromator graphite
_diffrn_radiation_source 'fine-focus sealed tube'
_diffrn_radiation_type MoK\a
_diffrn_radiation_wavelength 0.71073
_diffrn_reflns_av_R_equivalents 0.0647
_diffrn_reflns_av_sigmaI/netI 0.0938
_diffrn_reflns_limit_h_max 8
_diffrn_reflns_limit_h_min -8
_diffrn_reflns_limit_k_max 10
_diffrn_reflns_limit_k_min -10
_diffrn_reflns_limit_l_max 23
_diffrn_reflns_limit_l_min -23
_diffrn_reflns_number 4322
_diffrn_reflns_theta_full 27.49
_diffrn_reflns_theta_max 27.49
_diffrn_reflns_theta_min 3.71
_exptl_absorpt_coefficient_mu 0.093
_exptl_crystal_density_diffrn 1.298
_exptl_crystal_density_method 'not measured'
_exptl_crystal_description plate
_exptl_crystal_F_000 404
_exptl_crystal_size_max 0.40
_exptl_crystal_size_mid 0.36
_exptl_crystal_size_min 0.03
_refine_diff_density_max 0.165
_refine_diff_density_min -0.154
_refine_diff_density_rms 0.035
_refine_ls_abs_structure_details 'Flack H D (1983), Acta Cryst. A39, 876-881'
_refine_ls_abs_structure_Flack -2(2)
_refine_ls_extinction_method none
_refine_ls_goodness_of_fit_ref 0.984
_refine_ls_hydrogen_treatment mixed
_refine_ls_matrix_type full
_refine_ls_number_parameters 273
_refine_ls_number_reflns 2369
_refine_ls_number_restraints 1
_refine_ls_restrained_S_all 0.984
_refine_ls_R_factor_all 0.1237
_refine_ls_R_factor_gt 0.0517
_refine_ls_shift/su_max 0.000
_refine_ls_shift/su_mean 0.000
_refine_ls_structure_factor_coef Fsqd
_refine_ls_weighting_details 'calc w=1/[\s^2^(Fo^2^)+(0.0614P)^2^+0.0000P] where P=(Fo^2^+2Fc^2^)/3'
_refine_ls_weighting_scheme calc
_refine_ls_wR_factor_gt 0.1133
_refine_ls_wR_factor_ref 0.1422
_reflns_number_gt 1244
_reflns_number_total 2369
_reflns_threshold_expression >2sigma(I)
_cod_data_source_file b511029g.txt
_cod_data_source_block akd41
_cod_depositor_comments
;
The following automatic conversions were performed:
'_symmetry_cell_setting' value 'Monoclinic' changed to 'monoclinic'
according to '/home/saulius/struct/CIF-dictionaries/cif_core.dic'
dictionary named 'cif_core.dic' version 2.4.1 from 2010-06-29.

Automatic conversion script
Id: cif_fix_enum 1527 2010-12-29 10:47:43Z saulius 
;
_cod_original_sg_symbol_H-M P21
_cod_database_code 7150290

loop_
_symmetry_equiv_pos_as_xyz
'x, y, z'
'-x, y+1/2, -z'

loop_
_atom_site_label
_atom_site_type_symbol
_atom_site_fract_x
_atom_site_fract_y
_atom_site_fract_z
_atom_site_U_iso_or_equiv
_atom_site_adp_type
_atom_site_occupancy
_atom_site_symmetry_multiplicity
_atom_site_calc_flag
_atom_site_refinement_flags
_atom_site_disorder_assembly
_atom_site_disorder_group
N1 N 0.2414(5) -0.1833(5) 0.62229(17) 0.0557(9) Uani 1 1 d . . .
C2 C 0.2743(6) -0.3584(5) 0.6425(2) 0.0547(11) Uani 1 1 d . . .
H2 H 0.2952 -0.3686 0.6950 0.071(13) Uiso 1 1 calc R . .
C3 C 0.0796(8) -0.4499(9) 0.6183(3) 0.0908(18) Uani 1 1 d . . .
H31 H 0.0976 -0.5100 0.5729 0.12(2) Uiso 1 1 calc R . .
H32 H 0.0386 -0.5307 0.6549 0.11(2) Uiso 1 1 calc R . .
C4 C -0.0685(9) -0.3131(12) 0.6093(4) 0.111(2) Uani 1 1 d . . .
H41 H -0.1565 -0.3104 0.6503 0.19(4) Uiso 1 1 calc R . .
H42 H -0.1467 -0.3299 0.5653 0.15(3) Uiso 1 1 calc R . .
C5 C 0.0498(8) -0.1503(9) 0.6051(3) 0.0863(18) Uani 1 1 d . . .
C6 C 0.3860(7) -0.0489(6) 0.6295(2) 0.0649(12) Uani 1 1 d . . .
H61 H 0.3491 0.0428 0.5967 0.075(13) Uiso 1 1 calc R . .
H62 H 0.5133 -0.0922 0.6144 0.095(17) Uiso 1 1 calc R . .
C7 C 0.4087(6) 0.0233(6) 0.7060(2) 0.0574(11) Uani 1 1 d . . .
H7 H 0.4652 0.1379 0.7034 0.076(14) Uiso 1 1 calc R . .
C8 C 0.5210(7) -0.0795(6) 0.7633(2) 0.0607(11) Uani 1 1 d . . .
N9 N 0.3699(5) -0.0622(4) 0.81168(18) 0.0583(9) Uani 1 1 d . . .
C10 C 0.2317(6) 0.0236(5) 0.7599(2) 0.0526(10) Uani 1 1 d . . .
H10 H 0.1266 -0.0539 0.7435 0.059(12) Uiso 1 1 calc R . .
C12 C 0.3424(7) -0.1191(5) 0.8838(2) 0.0589(11) Uani 1 1 d . . .
C13 C 0.1583(8) -0.0996(7) 0.9149(2) 0.0724(14) Uani 1 1 d . . .
H13 H 0.0548 -0.0476 0.8895 0.079(16) Uiso 1 1 calc R . .
C14 C 0.1327(11) -0.1598(8) 0.9853(3) 0.0947(19) Uani 1 1 d . . .
H14 H 0.0107 -0.1490 1.0074 0.099(19) Uiso 1 1 calc R . .
C15 C 0.2877(13) -0.2351(9) 1.0218(3) 0.104(2) Uani 1 1 d . . .
H15 H 0.2687 -0.2761 1.0686 0.098(17) Uiso 1 1 calc R . .
C16 C 0.4662(12) -0.2511(8) 0.9918(3) 0.0940(17) Uani 1 1 d . . .
H16 H 0.5693 -0.3011 1.0183 0.11(2) Uiso 1 1 calc R . .
C17 C 0.4992(8) -0.1941(6) 0.9216(3) 0.0745(14) Uani 1 1 d . . .
H17 H 0.6225 -0.2058 0.9006 0.085(17) Uiso 1 1 calc R . .
C18 C 0.1480(6) 0.1914(5) 0.7833(2) 0.0519(10) Uani 1 1 d . . .
C19 C 0.2595(8) 0.3058(6) 0.8226(2) 0.0660(12) Uani 1 1 d . . .
H19 H 0.3899 0.2799 0.8351 0.064(13) Uiso 1 1 calc R . .
C20 C 0.1786(10) 0.4604(6) 0.8439(3) 0.0805(15) Uani 1 1 d . . .
H20 H 0.2537 0.5360 0.8717 0.11(2) Uiso 1 1 calc R . .
C21 C -0.0116(9) 0.5012(7) 0.8240(3) 0.0833(15) Uani 1 1 d . . .
H21 H -0.0647 0.6057 0.8372 0.097(18) Uiso 1 1 calc R . .
C22 C -0.1236(8) 0.3877(8) 0.7844(3) 0.0785(14) Uani 1 1 d . . .
H22 H -0.2531 0.4148 0.7710 0.078(15) Uiso 1 1 calc R . .
C23 C -0.0438(7) 0.2328(7) 0.7645(3) 0.0654(12) Uani 1 1 d . . .
H23 H -0.1207 0.1559 0.7380 0.14(3) Uiso 1 1 calc R . .
C11 C 0.4403(6) -0.4396(5) 0.6029(2) 0.0538(10) Uani 1 1 d . . .
O2 O 0.4886(4) -0.3985(4) 0.54212(15) 0.0657(9) Uani 1 1 d . . .
O3 O 0.5238(5) -0.5643(4) 0.63993(18) 0.0725(9) Uani 1 1 d . . .
H13' H 0.6141 -0.6051 0.6164 0.10(2) Uiso 1 1 calc R . .
O4 O 0.6775(5) -0.1517(5) 0.76749(18) 0.0852(11) Uani 1 1 d . . .
O1 O -0.0106(7) -0.0068(7) 0.5926(3) 0.139(2) Uani 1 1 d . . .
O5 O 0.7514(5) -0.7443(4) 0.56212(19) 0.0818(11) Uani 1 1 d . . .

loop_
_atom_site_aniso_label
_atom_site_aniso_U_11
_atom_site_aniso_U_22
_atom_site_aniso_U_33
_atom_site_aniso_U_23
_atom_site_aniso_U_13
_atom_site_aniso_U_12
N1 0.057(2) 0.057(2) 0.0536(19) -0.0022(17) 0.0019(16) 0.0118(18)
C2 0.060(3) 0.056(3) 0.048(2) -0.0008(19) 0.0057(19) -0.001(2)
C3 0.072(3) 0.104(5) 0.097(4) -0.016(4) 0.017(3) -0.032(4)
C4 0.057(3) 0.171(8) 0.104(4) -0.045(5) -0.001(3) 0.000(4)
C5 0.083(4) 0.115(5) 0.061(3) -0.023(3) -0.009(3) 0.044(4)
C6 0.084(3) 0.054(3) 0.057(2) 0.003(2) 0.016(2) 0.003(2)
C7 0.065(3) 0.041(2) 0.066(3) 0.000(2) 0.012(2) -0.004(2)
C8 0.063(3) 0.049(3) 0.070(3) -0.001(2) 0.008(2) 0.002(2)
N9 0.072(2) 0.048(2) 0.0549(19) 0.0037(17) 0.0051(17) 0.0083(18)
C10 0.063(2) 0.044(2) 0.050(2) -0.0020(19) 0.0021(19) 0.001(2)
C12 0.084(3) 0.038(2) 0.054(2) -0.0016(19) 0.001(2) -0.002(2)
C13 0.092(3) 0.066(3) 0.060(3) 0.003(2) 0.006(3) 0.000(3)
C14 0.129(5) 0.091(5) 0.065(3) 0.008(3) 0.022(4) -0.005(4)
C15 0.151(6) 0.107(5) 0.054(3) 0.013(3) -0.007(4) -0.009(5)
C16 0.120(5) 0.088(4) 0.074(4) 0.011(3) -0.019(4) 0.006(4)
C17 0.094(4) 0.063(3) 0.066(3) -0.001(2) -0.011(3) 0.004(3)
C18 0.061(3) 0.041(2) 0.054(2) -0.0032(19) 0.0030(19) -0.001(2)
C19 0.072(3) 0.052(3) 0.073(3) -0.006(2) -0.010(2) 0.008(2)
C20 0.114(4) 0.046(3) 0.081(3) -0.017(2) -0.004(3) 0.000(3)
C21 0.108(4) 0.060(3) 0.082(3) -0.007(3) 0.010(3) 0.021(3)
C22 0.073(3) 0.079(4) 0.084(3) 0.000(3) 0.008(3) 0.027(3)
C23 0.062(3) 0.067(3) 0.067(3) -0.004(2) 0.000(2) 0.003(3)
C11 0.060(2) 0.043(2) 0.058(2) -0.003(2) -0.008(2) 0.004(2)
O2 0.0686(19) 0.072(2) 0.0564(17) 0.0050(15) 0.0082(14) 0.0165(16)
O3 0.090(2) 0.056(2) 0.0719(19) 0.0067(17) 0.0023(18) 0.0140(18)
O4 0.080(2) 0.087(3) 0.089(2) 0.004(2) 0.0114(18) 0.024(2)
O1 0.152(4) 0.147(5) 0.116(3) -0.015(3) -0.023(3) 0.106(4)
O5 0.088(2) 0.064(2) 0.093(2) -0.0203(18) -0.0163(18) 0.0185(19)

loop_
_atom_type_symbol
_atom_type_description
_atom_type_scat_dispersion_real
_atom_type_scat_dispersion_imag
_atom_type_scat_source
C C 0.0033 0.0016 'International Tables Vol C Tables 4.2.6.8 and 6.1.1.4'
H H 0.0000 0.0000 'International Tables Vol C Tables 4.2.6.8 and 6.1.1.4'
N N 0.0061 0.0033 'International Tables Vol C Tables 4.2.6.8 and 6.1.1.4'
O O 0.0106 0.0060 'International Tables Vol C Tables 4.2.6.8 and 6.1.1.4'

loop_
_geom_angle_atom_site_label_1
_geom_angle_atom_site_label_2
_geom_angle_atom_site_label_3
_geom_angle
_geom_angle_site_symmetry_1
_geom_angle_site_symmetry_3
_geom_angle_publ_flag
C5 N1 C2 112.7(5) . . ?
C5 N1 C6 121.7(5) . . ?
C2 N1 C6 125.0(4) . . ?
N1 C2 C11 113.3(4) . . ?
N1 C2 C3 104.0(4) . . ?
C11 C2 C3 107.5(4) . . ?
N1 C2 H2 110.6 . . ?
C11 C2 H2 110.6 . . ?
C3 C2 H2 110.6 . . ?
C4 C3 C2 105.3(5) . . ?
C4 C3 H31 110.7 . . ?
C2 C3 H31 110.7 . . ?
C4 C3 H32 110.7 . . ?
C2 C3 H32 110.7 . . ?
H31 C3 H32 108.8 . . ?
C3 C4 C5 105.3(5) . . ?
C3 C4 H41 110.7 . . ?
C5 C4 H41 110.7 . . ?
C3 C4 H42 110.7 . . ?
C5 C4 H42 110.7 . . ?
H41 C4 H42 108.8 . . ?
O1 C5 N1 122.5(7) . . ?
O1 C5 C4 128.1(6) . . ?
N1 C5 C4 109.3(5) . . ?
N1 C6 C7 114.5(3) . . ?
N1 C6 H61 108.6 . . ?
C7 C6 H61 108.6 . . ?
N1 C6 H62 108.6 . . ?
C7 C6 H62 108.6 . . ?
H61 C6 H62 107.6 . . ?
C8 C7 C6 119.0(4) . . ?
C8 C7 C10 86.4(3) . . ?
C6 C7 C10 121.4(4) . . ?
C8 C7 H7 109.3 . . ?
C6 C7 H7 109.3 . . ?
C10 C7 H7 109.3 . . ?
O4 C8 N9 132.0(4) . . ?
O4 C8 C7 136.3(4) . . ?
N9 C8 C7 91.7(3) . . ?
C8 N9 C12 133.5(4) . . ?
C8 N9 C10 95.4(3) . . ?
C12 N9 C10 130.9(3) . . ?
N9 C10 C18 116.8(3) . . ?
N9 C10 C7 85.9(3) . . ?
C18 C10 C7 118.6(3) . . ?
N9 C10 H10 111.1 . . ?
C18 C10 H10 111.1 . . ?
C7 C10 H10 111.1 . . ?
C13 C12 C17 121.4(4) . . ?
C13 C12 N9 119.0(4) . . ?
C17 C12 N9 119.5(4) . . ?
C12 C13 C14 118.2(5) . . ?
C12 C13 H13 120.9 . . ?
C14 C13 H13 120.9 . . ?
C15 C14 C13 119.9(6) . . ?
C15 C14 H14 120.1 . . ?
C13 C14 H14 120.1 . . ?
C16 C15 C14 121.5(6) . . ?
C16 C15 H15 119.2 . . ?
C14 C15 H15 119.2 . . ?
C15 C16 C17 120.9(6) . . ?
C15 C16 H16 119.6 . . ?
C17 C16 H16 119.6 . . ?
C12 C17 C16 118.1(5) . . ?
C12 C17 H17 121.0 . . ?
C16 C17 H17 121.0 . . ?
C19 C18 C23 119.0(4) . . ?
C19 C18 C10 121.4(4) . . ?
C23 C18 C10 119.6(4) . . ?
C18 C19 C20 120.4(5) . . ?
C18 C19 H19 119.8 . . ?
C20 C19 H19 119.8 . . ?
C21 C20 C19 120.0(5) . . ?
C21 C20 H20 120.0 . . ?
C19 C20 H20 120.0 . . ?
C20 C21 C22 119.8(5) . . ?
C20 C21 H21 120.1 . . ?
C22 C21 H21 120.1 . . ?
C21 C22 C23 120.0(5) . . ?
C21 C22 H22 120.0 . . ?
C23 C22 H22 120.0 . . ?
C18 C23 C22 120.7(5) . . ?
C18 C23 H23 119.6 . . ?
C22 C23 H23 119.6 . . ?
O2 C11 O3 123.8(4) . . ?
O2 C11 C2 123.5(4) . . ?
O3 C11 C2 112.6(4) . . ?
C11 O3 H13 109.5 . . ?

loop_
_geom_bond_atom_site_label_1
_geom_bond_atom_site_label_2
_geom_bond_distance
_geom_bond_site_symmetry_2
_geom_bond_publ_flag
N1 C5 1.353(6) . ?
N1 C2 1.442(6) . ?
N1 C6 1.444(6) . ?
C2 C11 1.492(6) . ?
C2 C3 1.558(7) . ?
C2 H2 0.9800 . ?
C3 C4 1.476(10) . ?
C3 H31 0.9700 . ?
C3 H32 0.9700 . ?
C4 C5 1.512(10) . ?
C4 H41 0.9700 . ?
C4 H42 0.9700 . ?
C5 O1 1.220(8) . ?
C6 C7 1.524(6) . ?
C6 H61 0.9700 . ?
C6 H62 0.9700 . ?
C7 C8 1.522(6) . ?
C7 C10 1.569(5) . ?
C7 H7 0.9800 . ?
C8 O4 1.202(5) . ?
C8 N9 1.374(5) . ?
N9 C12 1.418(5) . ?
N9 C10 1.485(5) . ?
C10 C18 1.501(6) . ?
C10 H10 0.9800 . ?
C12 C13 1.387(6) . ?
C12 C17 1.390(6) . ?
C13 C14 1.395(7) . ?
C13 H13 0.9300 . ?
C14 C15 1.369(9) . ?
C14 H14 0.9300 . ?
C15 C16 1.343(9) . ?
C15 H15 0.9300 . ?
C16 C17 1.390(8) . ?
C16 H16 0.9300 . ?
C17 H17 0.9300 . ?
C18 C19 1.372(6) . ?
C18 C23 1.376(6) . ?
C19 C20 1.392(7) . ?
C19 H19 0.9300 . ?
C20 C21 1.369(8) . ?
C20 H20 0.9300 . ?
C21 C22 1.372(8) . ?
C21 H21 0.9300 . ?
C22 C23 1.384(7) . ?
C22 H22 0.9300 . ?
C23 H23 0.9300 . ?
C11 O2 1.215(5) . ?
C11 O3 1.316(5) . ?
O3 H13 0.8200 . ?

loop_
_cod_related_entry_id
_cod_related_entry_database
_cod_related_entry_code
1 ChemSpider 30653342
